data_7100047
loop_
_publ_author_name
'Chi Ming Che.'
'Nancy P. Y. Chung'
'Chen-Lung Li.'
'Raymond Sun.'
'Suk-Yu Wong.'

_publ_section_title
;
Physiologically Stable Vanadium(IV) Porphyrins as a
New Class of Anti-HIV Agents
;
_journal_name_full 'Chemical Communications'
_journal_paper_doi 10.1039/b503535j
_journal_year 2005
_chemical_formula_moiety 'C56 H58 N4 O16 V'
_chemical_formula_sum 'C56 H58 N4 O16 V'
_chemical_formula_weight 1094.00
_space_group_IT_number 12
_symmetry_cell_setting monoclinic
_symmetry_space_group_name_Hall '-C 2y'
_symmetry_space_group_name_H-M 'C 1 2/m 1'
_cell_angle_alpha 90.00
_cell_angle_beta 115.11(3)
_cell_angle_gamma 90.00
_cell_formula_units_Z 2
_cell_length_a 16.297(3)
_cell_length_b 27.009(5)
_cell_length_c 8.878(2)
_cell_measurement_temperature 253(2)
_cell_volume 3538.5(12)
_diffrn_ambient_temperature 253(2)
_exptl_crystal_density_diffrn 1.027
_cod_original_sg_symbol_H-M 'C 2/m'
_cod_database_code 7100047

loop_
_symmetry_equiv_pos_as_xyz
'x, y, z'
'-x, y, -z'
'x+1/2, y+1/2, z'
'-x+1/2, y+1/2, -z'
'-x, -y, -z'
'x, -y, z'
'-x+1/2, -y+1/2, -z'
'x+1/2, -y+1/2, z'

loop_
_atom_site_label
_atom_site_type_symbol
_atom_site_fract_x
_atom_site_fract_y
_atom_site_fract_z
_atom_site_U_iso_or_equiv
_atom_site_adp_type
_atom_site_occupancy
_atom_site_symmetry_multiplicity
_atom_site_calc_flag
_atom_site_refinement_flags
_atom_site_disorder_assembly
_atom_site_disorder_group
V1 V 0.4773(3) 0.5000 0.4397(4) 0.0401(13) Uani 0.50 2 d SP . .
O1 O 0.4128(9) 0.5000 0.2427(15) 0.037(3) Uani 0.50 2 d SP . .
O2 O 0.7234(4) 0.3145(2) 0.0653(7) 0.0637(18) Uani 1 1 d . . .
O3 O 0.8438(4) 0.2620(2) 0.3238(7) 0.0647(18) Uani 1 1 d . . .
O4 O 0.8696(4) 0.2793(2) 0.6336(7) 0.0582(17) Uani 1 1 d . . .
N1 N 0.6112(5) 0.5000 0.4557(10) 0.037(2) Uani 1 2 d S . .
N2 N 0.5000 0.4256(3) 0.5000 0.033(2) Uani 1 2 d S . .
C1 C 0.7311(5) 0.4747(3) 0.4046(10) 0.048(2) Uani 1 1 d . . .
H1 H 0.7725 0.4544 0.3876 0.058 Uiso 1 1 calc R . .
C2 C 0.6574(5) 0.4590(3) 0.4348(10) 0.040(2) Uani 1 1 d . . .
C3 C 0.6340(5) 0.4101(2) 0.4452(9) 0.0387(19) Uani 1 1 d . . .
C4 C 0.5597(5) 0.3945(3) 0.4744(8) 0.0378(19) Uani 1 1 d . . .
C5 C 0.5364(5) 0.3436(3) 0.4827(9) 0.042(2) Uani 1 1 d . . .
H5 H 0.5659 0.3160 0.4672 0.050 Uiso 1 1 calc R . .
C6 C 0.6906(5) 0.3710(3) 0.4125(10) 0.0389(19) Uani 1 1 d . . .
C7 C 0.6798(5) 0.3623(3) 0.2541(9) 0.046(2) Uani 1 1 d . . .
H7 H 0.6376 0.3808 0.1674 0.055 Uiso 1 1 calc R . .
C8 C 0.7305(6) 0.3264(3) 0.2188(12) 0.053(2) Uani 1 1 d . . .
C9 C 0.7951(5) 0.2995(3) 0.3510(10) 0.044(2) Uani 1 1 d . . .
C10 C 0.8052(5) 0.3083(3) 0.5098(11) 0.046(2) Uani 1 1 d . . .
C11 C 0.7528(5) 0.3438(3) 0.5445(9) 0.0383(19) Uani 1 1 d . . .
H11 H 0.7594 0.3489 0.6526 0.046 Uiso 1 1 calc R . .
C12 C 0.6590(8) 0.3405(4) -0.0774(13) 0.102(4) Uani 1 1 d . . .
H12A H 0.5990 0.3356 -0.0848 0.153 Uiso 1 1 calc R . .
H12B H 0.6619 0.3281 -0.1762 0.153 Uiso 1 1 calc R . .
H12C H 0.6730 0.3753 -0.0662 0.153 Uiso 1 1 calc R . .
C13 C 0.9118(8) 0.2785(4) 0.2711(15) 0.093(4) Uani 1 1 d . . .
H13A H 0.9455 0.2506 0.2612 0.140 Uiso 1 1 calc R . .
H13B H 0.9521 0.3013 0.3516 0.140 Uiso 1 1 calc R . .
H13C H 0.8828 0.2948 0.1653 0.140 Uiso 1 1 calc R . .
C14 C 0.8804(6) 0.2866(3) 0.7972(12) 0.073(3) Uani 1 1 d . . .
H14A H 0.9033 0.3193 0.8330 0.109 Uiso 1 1 calc R . .
H14B H 0.9223 0.2627 0.8689 0.109 Uiso 1 1 calc R . .
H14C H 0.8229 0.2828 0.8018 0.109 Uiso 1 1 calc R . .
O5 O 0.5000 0.5289(13) 0.0000 0.213(16) Uiso 0.50 2 d SP . .
O6 O 0.222(4) 0.5000 0.064(8) 0.31(3) Uiso 0.50 2 d SP . .
O7 O 0.911(4) 0.4692(17) 0.273(7) 0.20(2) Uiso 0.25 1 d P . .

loop_
_atom_site_aniso_label
_atom_site_aniso_U_11
_atom_site_aniso_U_22
_atom_site_aniso_U_33
_atom_site_aniso_U_23
_atom_site_aniso_U_13
_atom_site_aniso_U_12
V1 0.043(4) 0.0295(19) 0.059(3) 0.000 0.033(3) 0.000
O1 0.056(9) 0.041(8) 0.020(7) 0.000 0.022(7) 0.000
O2 0.088(5) 0.072(4) 0.036(4) -0.010(3) 0.031(3) 0.019(4)
O3 0.079(4) 0.049(4) 0.086(5) 0.002(3) 0.054(4) 0.021(3)
O4 0.053(4) 0.068(4) 0.055(4) 0.011(3) 0.024(3) 0.021(3)
N1 0.042(5) 0.029(5) 0.047(6) 0.000 0.026(5) 0.000
N2 0.040(5) 0.027(5) 0.043(6) 0.000 0.027(4) 0.000
C1 0.048(5) 0.043(4) 0.066(6) -0.003(4) 0.037(5) 0.006(4)
C2 0.043(5) 0.030(4) 0.054(5) 0.001(4) 0.028(4) 0.002(4)
C3 0.046(5) 0.027(4) 0.045(5) -0.005(3) 0.022(4) 0.003(4)
C4 0.044(5) 0.031(4) 0.043(5) 0.003(3) 0.024(4) 0.000(4)
C5 0.043(5) 0.033(4) 0.051(5) -0.003(4) 0.022(4) 0.003(4)
C6 0.040(5) 0.027(4) 0.056(6) -0.006(4) 0.027(4) -0.003(4)
C7 0.059(6) 0.041(5) 0.042(5) -0.004(4) 0.026(4) 0.011(4)
C8 0.053(6) 0.043(5) 0.068(7) -0.002(5) 0.030(5) 0.003(5)
C9 0.054(6) 0.041(5) 0.048(6) -0.004(4) 0.032(5) 0.006(4)
C10 0.035(5) 0.039(5) 0.063(6) 0.009(4) 0.021(4) 0.008(4)
C11 0.044(5) 0.039(4) 0.035(5) -0.002(4) 0.020(4) 0.006(4)
C12 0.121(10) 0.114(10) 0.070(8) -0.001(7) 0.040(7) 0.035(8)
C13 0.092(8) 0.093(8) 0.138(10) 0.010(7) 0.091(8) 0.023(6)
C14 0.067(7) 0.066(7) 0.066(7) 0.010(5) 0.010(5) 0.012(5)

loop_
_geom_bond_atom_site_label_1
_geom_bond_atom_site_label_2
_geom_bond_distance
_geom_bond_site_symmetry_2
_geom_bond_publ_flag
V1 V1 1.010(7) 5_666 ?
V1 O1 1.614(13) . ?
V1 N1 2.020(8) 5_666 ?
V1 N2 2.072(7) 5_666 ?
V1 N2 2.072(7) . ?
V1 N1 2.126(9) . ?
O2 C8 1.357(10) . ?
O2 C12 1.439(12) . ?
O3 C9 1.370(9) . ?
O3 C13 1.444(10) . ?
O4 C10 1.395(9) . ?
O4 C14 1.401(10) . ?
N1 C2 1.396(8) 6_565 ?
N1 C2 1.396(8) . ?
N1 V1 2.020(8) 5_666 ?
N2 C4 1.375(8) 2_656 ?
N2 C4 1.375(8) . ?
N2 V1 2.072(7) 5_666 ?
C1 C1 1.365(14) 6_565 ?
C1 C2 1.404(10) . ?
C2 C3 1.388(9) . ?
C3 C4 1.407(9) . ?
C3 C6 1.508(10) . ?
C4 C5 1.435(10) . ?
C5 C5 1.344(14) 2_656 ?
C6 C7 1.361(10) . ?
C6 C11 1.391(11) . ?
C7 C8 1.394(11) . ?
C8 C9 1.402(11) . ?
C9 C10 1.369(11) . ?
C10 C11 1.402(10) . ?
O5 O5 1.56(7) 5_665 ?
O7 O7 1.66(9) 6_565 ?
